data_9015209
loop_
_publ_author_name
'Averbuch, M. T.'
'Guitel, J. C.'

_publ_section_title
;
 Un tripolyphosphate acide de fer Fe H2 P3 O10 . H2 O
;
_journal_issue 5
_journal_name_full 'Acta Crystallographica, Section B'
_journal_page_first 1613
_journal_page_last 1615
_journal_paper_doi 10.1107/S0567740877006669
_journal_volume 33
_journal_year 1977
_chemical_formula_sum 'Fe O11 P3'
_space_group_IT_number 15
_symmetry_space_group_name_Hall '-C 2yc'
_symmetry_space_group_name_H-M 'C 1 2/c 1'
_cell_angle_alpha 90
_cell_angle_beta 112.10
_cell_angle_gamma 90
_cell_length_a 12.076
_cell_length_b 8.443
_cell_length_c 9.352
_cell_formula_units_Z 4
_cell_volume 883.453
_database_code_amcsd 0015961
_exptl_crystal_density_diffrn 2.442
_cod_duplicate_entry 1008013
_cod_original_formula_sum 'Fe P3 O11'
_cod_database_code 9015209
_amcsd_formula_title 'Fe H4 O11 P3'

loop_
_space_group_symop_operation_xyz
x,y,z
1/2+x,1/2+y,z
x,-y,1/2+z
1/2+x,1/2-y,1/2+z
-x,y,1/2-z
1/2-x,1/2+y,1/2-z
-x,-y,-z
1/2-x,1/2-y,-z

loop_
_atom_site_label
_atom_site_fract_x
_atom_site_fract_y
_atom_site_fract_z
Fe1 0.25000 0.25000 0.00000
P1 0.29050 0.56670 0.20600
P2 0.50000 0.37530 0.25000
O1 0.41820 0.48750 0.30340
O2 0.21200 0.44250 0.09730
O3 0.32050 0.70420 0.12410
O4 0.24110 0.61440 0.32400
O5 0.42650 0.28270 0.11030
O6 0.00000 0.44300 0.25000

loop_
_cod_related_entry_id
_cod_related_entry_database
_cod_related_entry_code
1 AMCSD 0015961
